data_4503987
loop_
_publ_author_name
'Baldovino-Pantale\'on, Oscar'
'Morales-Morales, David'
'Hern\'andez-Ortega, Sim\'on'
'Toscano, Rub\'en A.'
'Vald\'es-Mart\'inez, Jes\'us'

_publ_section_title
;
 Pd&#x2212;N&#x2212;H&#x00B7;&#x00B7;&#x00B7;Cl&#x2212;Pd Hydrogen Bonds
 and \p&#x2212;\p Interactions between Fluorinated Aromatic Rings
 intrans-[PdCl2(NH2ArF)2]
;
_journal_issue 1
_journal_name_full 'Crystal Growth &amp; Design'
_journal_page_first 117
_journal_paper_doi 10.1021/cg0606388
_journal_volume 7
_journal_year 2007
_chemical_formula_sum 'C12 H8 Cl2 F6 N2 Pd'
_chemical_formula_weight 471.50
_chemical_name_systematic
; 
 ? 
;
_space_group_IT_number 14
_symmetry_cell_setting monoclinic
_symmetry_space_group_name_Hall '-P 2yn'
_symmetry_space_group_name_H-M 'P 1 21/n 1'
_atom_sites_solution_hydrogens geom
_atom_sites_solution_primary direct
_atom_sites_solution_secondary difmap
_audit_creation_method SHELXL-97
_cell_angle_alpha 90.00
_cell_angle_beta 94.5720(10)
_cell_angle_gamma 90.00
_cell_formula_units_Z 2
_cell_length_a 4.8442(3)
_cell_length_b 5.9318(4)
_cell_length_c 25.7188(16)
_cell_measurement_reflns_used 5284
_cell_measurement_temperature 291(2)
_cell_measurement_theta_max 33.00
_cell_measurement_theta_min 3.18
_cell_volume 736.67(8)
_computing_cell_refinement 'Bruker SMART'
_computing_data_collection 'Bruker SMART'
_computing_data_reduction 'Bruker SAINT'
_computing_molecular_graphics 'Bruker SHELXTL'
_computing_publication_material 'Bruker SHELXTL'
_computing_structure_refinement 'SHELXL-97 (Sheldrick, 1997)'
_computing_structure_solution 'SHELXS-97 (Sheldrick, 1990)'
_diffrn_ambient_temperature 291(2)
_diffrn_measured_fraction_theta_full 0.999
_diffrn_measured_fraction_theta_max 0.999
_diffrn_measurement_device_type 'CCD area detector'
_diffrn_measurement_method 'phi and omega scans'
_diffrn_radiation_monochromator graphite
_diffrn_radiation_source 'fine-focus sealed tube'
_diffrn_radiation_type MoK\a
_diffrn_radiation_wavelength 0.71073
_diffrn_reflns_av_R_equivalents 0.0324
_diffrn_reflns_av_sigmaI/netI 0.0230
_diffrn_reflns_limit_h_max 5
_diffrn_reflns_limit_h_min -5
_diffrn_reflns_limit_k_max 7
_diffrn_reflns_limit_k_min -7
_diffrn_reflns_limit_l_max 30
_diffrn_reflns_limit_l_min -30
_diffrn_reflns_number 5723
_diffrn_reflns_theta_full 25.00
_diffrn_reflns_theta_max 25.00
_diffrn_reflns_theta_min 3.18
_exptl_absorpt_coefficient_mu 1.685
_exptl_absorpt_correction_T_max 0.9357
_exptl_absorpt_correction_T_min 0.6780
_exptl_absorpt_correction_type integration
_exptl_crystal_colour Deep-Red
_exptl_crystal_density_diffrn 2.126
_exptl_crystal_density_meas ?
_exptl_crystal_density_method 'not measured'
_exptl_crystal_description Prism
_exptl_crystal_F_000 456
_exptl_crystal_size_max 0.25
_exptl_crystal_size_mid 0.18
_exptl_crystal_size_min 0.04
_refine_diff_density_max 0.356
_refine_diff_density_min -0.244
_refine_diff_density_rms 0.059
_refine_ls_extinction_method none
_refine_ls_goodness_of_fit_ref 0.991
_refine_ls_hydrogen_treatment mixed
_refine_ls_matrix_type full
_refine_ls_number_parameters 118
_refine_ls_number_reflns 1292
_refine_ls_number_restraints 0
_refine_ls_restrained_S_all 0.991
_refine_ls_R_factor_all 0.0228
_refine_ls_R_factor_gt 0.0195
_refine_ls_shift/su_max 0.000
_refine_ls_shift/su_mean 0.000
_refine_ls_structure_factor_coef Fsqd
_refine_ls_weighting_details 'calc w=1/[\s^2^(Fo^2^)+(0.0278P)^2^] where P=(Fo^2^+2Fc^2^)/3'
_refine_ls_weighting_scheme calc
_refine_ls_wR_factor_gt 0.0453
_refine_ls_wR_factor_ref 0.0462
_reflns_number_gt 1164
_reflns_number_total 1292
_reflns_threshold_expression >2sigma(I)
_cod_data_source_file cg0606388si20060923_105009.cif
_cod_data_source_block 03mmd056
_cod_depositor_comments
;
The following automatic conversions were performed:

'_symmetry_cell_setting' value 'Monoclinic' changed to 'monoclinic'
according to /home/saulius/struct/CIF-dictionaries/cif_core.dic
dictionary named 'cif_core.dic' version 2.4.1 from 2010-06-29.

Automatic conversion script
Id: cif_fix_values 1715 2011-07-08 13:25:40Z adriana 

The following automatic conversions were performed:

'_exptl_crystal_density_meas' value 'No' was changed to '?' - the
value is perceived as not measured.

Automatic conversion script
Id: cif_fix_values 3008 2015-01-20 13:52:24Z robertas 
;
_cod_original_sg_symbol_H-M P2(1)/n
_cod_database_code 4503987
_solved_by SimonHO

loop_
_symmetry_equiv_pos_as_xyz
'x, y, z'
'-x+1/2, y+1/2, -z+1/2'
'-x, -y, -z'
'x-1/2, -y-1/2, z-1/2'

loop_
_atom_site_label
_atom_site_type_symbol
_atom_site_fract_x
_atom_site_fract_y
_atom_site_fract_z
_atom_site_U_iso_or_equiv
_atom_site_adp_type
_atom_site_occupancy
_atom_site_symmetry_multiplicity
_atom_site_calc_flag
_atom_site_refinement_flags
Pd1 Pd 0.5000 0.5000 0.0000 0.02797(10) Uani 1 2 d S
Cl1 Cl 0.19416(12) 0.76940(9) 0.02383(2) 0.03806(15) Uani 1 1 d .
N1 N 0.3806(4) 0.2977(3) 0.05915(8) 0.0330(5) Uani 1 1 d .
H1A H 0.324(5) 0.186(4) 0.0435(10) 0.040 Uiso 1 1 d .
H1B H 0.244(5) 0.361(4) 0.0704(10) 0.040 Uiso 1 1 d .
F1 F 0.4285(3) 0.6015(3) 0.14061(6) 0.0588(4) Uani 1 1 d .
F2 F 0.8211(4) 0.5672(3) 0.22000(7) 0.0811(6) Uani 1 1 d .
F3 F 1.1750(4) 0.2160(4) 0.22509(7) 0.0827(6) Uani 1 1 d .
C1 C 0.5818(5) 0.2686(4) 0.10283(9) 0.0331(5) Uani 1 1 d .
C2 C 0.6037(5) 0.4271(4) 0.14194(10) 0.0382(6) Uani 1 1 d .
C3 C 0.8031(6) 0.4094(5) 0.18300(10) 0.0495(7) Uani 1 1 d .
C4 C 0.9797(5) 0.2288(6) 0.18499(11) 0.0534(7) Uani 1 1 d .
C5 C 0.9591(6) 0.0658(5) 0.14725(12) 0.0515(7) Uani 1 1 d .
H5 H 1.067(7) -0.049(5) 0.1479(12) 0.062 Uiso 1 1 d .
C6 C 0.7598(5) 0.0866(5) 0.10598(11) 0.0418(6) Uani 1 1 d .
H6 H 0.745(6) -0.024(4) 0.0814(12) 0.050 Uiso 1 1 d .

loop_
_atom_site_aniso_label
_atom_site_aniso_U_11
_atom_site_aniso_U_22
_atom_site_aniso_U_33
_atom_site_aniso_U_23
_atom_site_aniso_U_13
_atom_site_aniso_U_12
Pd1 0.02787(15) 0.02230(14) 0.03286(15) -0.00143(10) -0.00317(10) 0.00273(10)
Cl1 0.0369(3) 0.0286(3) 0.0483(3) -0.0035(3) 0.0010(2) 0.0084(3)
N1 0.0322(11) 0.0280(11) 0.0383(12) -0.0014(9) -0.0008(9) -0.0008(9)
F1 0.0665(11) 0.0499(10) 0.0579(10) -0.0153(8) -0.0072(8) 0.0171(9)
F2 0.0871(14) 0.0963(13) 0.0559(11) -0.0277(10) -0.0189(10) 0.0000(12)
F3 0.0564(10) 0.1246(16) 0.0624(11) 0.0184(11) -0.0248(9) 0.0041(11)
C1 0.0319(12) 0.0331(13) 0.0343(13) 0.0062(10) 0.0027(10) -0.0008(10)
C2 0.0368(14) 0.0383(13) 0.0392(14) 0.0004(11) 0.0015(11) 0.0048(11)
C3 0.0486(16) 0.0597(17) 0.0398(16) -0.0048(14) 0.0001(13) -0.0065(15)
C4 0.0380(15) 0.077(2) 0.0439(16) 0.0161(16) -0.0054(12) -0.0006(15)
C5 0.0405(16) 0.0562(18) 0.0580(19) 0.0174(15) 0.0045(13) 0.0134(13)
C6 0.0473(16) 0.0361(14) 0.0424(15) 0.0044(12) 0.0059(12) 0.0078(12)

loop_
_atom_type_symbol
_atom_type_description
_atom_type_scat_dispersion_real
_atom_type_scat_dispersion_imag
_atom_type_scat_source
C C 0.0033 0.0016 'International Tables Vol C Tables 4.2.6.8 and 6.1.1.4'
H H 0.0000 0.0000 'International Tables Vol C Tables 4.2.6.8 and 6.1.1.4'
N N 0.0061 0.0033 'International Tables Vol C Tables 4.2.6.8 and 6.1.1.4'
F F 0.0171 0.0103 'International Tables Vol C Tables 4.2.6.8 and 6.1.1.4'
Cl Cl 0.1484 0.1585 'International Tables Vol C Tables 4.2.6.8 and 6.1.1.4'
Pd Pd -0.9988 1.0072 'International Tables Vol C Tables 4.2.6.8 and 6.1.1.4'

loop_
_geom_angle_atom_site_label_1
_geom_angle_atom_site_label_2
_geom_angle_atom_site_label_3
_geom_angle
_geom_angle_site_symmetry_1
_geom_angle_site_symmetry_3
_geom_angle_publ_flag
N1 Pd1 N1 180.00(11) . 3_665 yes
N1 Pd1 Cl1 90.96(6) . 3_665 yes
N1 Pd1 Cl1 89.04(6) 3_665 3_665 yes
N1 Pd1 Cl1 89.04(6) . . yes
N1 Pd1 Cl1 90.96(6) 3_665 . yes
Cl1 Pd1 Cl1 180.00(3) 3_665 . yes
C1 N1 Pd1 115.79(14) . . yes
C1 N1 H1A 118.2(18) . . ?
Pd1 N1 H1A 102.2(18) . . ?
C1 N1 H1B 106.9(18) . . ?
Pd1 N1 H1B 105.9(17) . . ?
H1A N1 H1B 107(3) . . ?
C2 C1 C6 118.7(2) . . yes
C2 C1 N1 119.9(2) . . yes
C6 C1 N1 121.4(2) . . yes
F1 C2 C1 119.9(2) . . yes
F1 C2 C3 118.9(2) . . yes
C1 C2 C3 121.2(2) . . yes
F2 C3 C4 121.2(3) . . yes
F2 C3 C2 119.8(3) . . yes
C4 C3 C2 119.1(3) . . yes
F3 C4 C5 120.7(3) . . yes
F3 C4 C3 118.2(3) . . yes
C5 C4 C3 121.1(3) . . yes
C4 C5 C6 119.3(3) . . yes
C4 C5 H5 122(2) . . ?
C6 C5 H5 118(2) . . ?
C1 C6 C5 120.6(3) . . yes
C1 C6 H6 120.6(19) . . ?
C5 C6 H6 118.7(19) . . ?

loop_
_geom_bond_atom_site_label_1
_geom_bond_atom_site_label_2
_geom_bond_distance
_geom_bond_site_symmetry_2
_geom_bond_publ_flag
Pd1 N1 2.056(2) . yes
Pd1 N1 2.056(2) 3_665 yes
Pd1 Cl1 2.2954(5) 3_665 yes
Pd1 Cl1 2.2954(5) . yes
N1 C1 1.438(3) . yes
N1 H1A 0.81(3) . ?
N1 H1B 0.83(2) . ?
F1 C2 1.337(3) . yes
F2 C3 1.333(3) . yes
F3 C4 1.345(3) . yes
C1 C2 1.374(3) . yes
C1 C6 1.380(3) . yes
C2 C3 1.377(4) . yes
C3 C4 1.369(4) . yes
C4 C5 1.368(4) . yes
C5 C6 1.382(4) . yes
C5 H5 0.86(3) . ?
C6 H6 0.91(3) . ?

loop_
_geom_hbond_atom_site_label_D
_geom_hbond_atom_site_label_H
_geom_hbond_atom_site_label_A
_geom_hbond_distance_DH
_geom_hbond_distance_HA
_geom_hbond_distance_DA
_geom_hbond_angle_DHA
_geom_hbond_site_symmetry_A
N1 H1A Cl1 0.81(3) 2.59(2) 3.366(2) 160(2) 1_545
